data_4322323
loop_
_publ_author_name
'Karl Hensen'
'Alexander Lemke'
'Thorsten Stumpf'
'Michael Bolte'
'Holger Fleischer'
'Colin R. Pulham'
'Robert O. Gould'
'Steven Harris'

_publ_contact_author
;
      Dr. Michael Bolte
      Institut f\"ur Organische Chemie
      J. W. Goethe-Universit\"at
      Marie-Curie-Str. 11
      60439 Frankfurt/Main
      Germany
;
_publ_contact_author_email bolte@chemie.uni-frankfurt.de
_publ_contact_author_fax '49 69 798 29128'
_publ_contact_author_phone '49 69 798 29136'
_publ_section_title
;
 Synthesis and Structural Characterization of
 (1,4-Dihydropyrid-1-yl)aluminum Complexes
;
_journal_name_full 'Inorganic Chemistry'
_journal_page_first 4700
_journal_page_last 4704
_journal_paper_doi 10.1021/ic9905695
_journal_volume 38
_journal_year 1999
_chemical_formula_sum 'C56 H76 Al Li N8'
_chemical_formula_weight 895.17
_chemical_name_systematic
; 
Tetra-(3,5-dimethylpyridin)Lithium-tetrakis(N-dihydro-3,5-
dimethylpyridyl)-aluminate
;
_space_group_IT_number 13
_symmetry_cell_setting monoclinic
_symmetry_space_group_name_Hall '-P 2yac'
_symmetry_space_group_name_H-M 'P 1 2/n 1'
_atom_sites_solution_hydrogens geom
_atom_sites_solution_primary direct
_atom_sites_solution_secondary difmap
_audit_creation_method SHELXL-97
_cell_angle_alpha 90
_cell_angle_beta 107.682(1)
_cell_angle_gamma 90
_cell_formula_units_Z 2
_cell_length_a 14.0323(3)
_cell_length_b 11.9759(2)
_cell_length_c 16.8104(2)
_cell_measurement_reflns_used 6086
_cell_measurement_temperature 173
_cell_measurement_theta_max 25.00
_cell_measurement_theta_min 1.00
_cell_volume 2691.52(8)
_computing_cell_refinement 'Siemens SMART'
_computing_data_collection 'Siemens SMART'
_computing_data_reduction 'Siemens SAINT'
_computing_molecular_graphics 'XP (Siemens XTL-Plus)'
_computing_structure_refinement 'SHELXL-97 (Sheldrick, 1997)'
_computing_structure_solution 'SHELXS-97 (Sheldrick, 1990)'
_diffrn_ambient_temperature 173
_diffrn_measured_fraction_theta_full 0.948
_diffrn_measured_fraction_theta_max 0.948
_diffrn_measurement_device 'Siemens CCD three circle diffractometer'
_diffrn_measurement_method \w
_diffrn_radiation_monochromator 'highly oriented graphite crystal'
_diffrn_radiation_source 'fine-focus sealed tube'
_diffrn_radiation_type MoK\a
_diffrn_radiation_wavelength 0.71073
_diffrn_reflns_av_R_equivalents 0.0722
_diffrn_reflns_av_sigmaI/netI 0.0516
_diffrn_reflns_limit_h_max 16
_diffrn_reflns_limit_h_min -17
_diffrn_reflns_limit_k_max 14
_diffrn_reflns_limit_k_min -14
_diffrn_reflns_limit_l_max 21
_diffrn_reflns_limit_l_min -21
_diffrn_reflns_number 41198
_diffrn_reflns_theta_full 26.39
_diffrn_reflns_theta_max 26.39
_diffrn_reflns_theta_min 1.66
_diffrn_standards_decay_% 0
_diffrn_standards_interval_time 1200
_diffrn_standards_number 261
_exptl_absorpt_coefficient_mu 0.080
_exptl_absorpt_correction_T_max 1.0000
_exptl_absorpt_correction_T_min 0.7380
_exptl_absorpt_correction_type 'empirical, SADABS (Sheldrick,1996)'
_exptl_crystal_colour 'light yellow'
_exptl_crystal_density_diffrn 1.105
_exptl_crystal_density_meas ?
_exptl_crystal_density_method 'not measured'
_exptl_crystal_description block
_exptl_crystal_F_000 968
_exptl_crystal_size_max 0.35
_exptl_crystal_size_mid 0.35
_exptl_crystal_size_min 0.30
_refine_diff_density_max 0.209
_refine_diff_density_min -0.180
_refine_diff_density_rms 0.040
_refine_ls_extinction_method none
_refine_ls_goodness_of_fit_all 1.074
_refine_ls_goodness_of_fit_ref 1.074
_refine_ls_hydrogen_treatment mixed
_refine_ls_matrix_type full
_refine_ls_number_parameters 307
_refine_ls_number_reflns 5493
_refine_ls_number_restraints 0
_refine_ls_restrained_S_all 1.074
_refine_ls_R_factor_all 0.1245
_refine_ls_R_factor_gt 0.0714
_refine_ls_R_factor_obs 0.0714
_refine_ls_shift/su_max 0.000
_refine_ls_shift/su_mean 0.000
_refine_ls_structure_factor_coef Fsqd
_refine_ls_weighting_details 'w=1/[\s^2^(Fo^2^)+(0.0439P)^2^+1.5905P] where P=(Fo^2^+2Fc^2^)/3'
_refine_ls_weighting_scheme calc
_refine_ls_wR_factor_all 0.1553
_refine_ls_wR_factor_gt 0.1335
_refine_ls_wR_factor_obs 0.1335
_refine_ls_wR_factor_ref 0.1553
_reflns_number_gt 3520
_reflns_number_total 5493
_reflns_threshold_expression >2sigma(I)
_cod_data_source_file ic9905695_4.cif
_cod_data_source_block III
_cod_depositor_comments
;
The following automatic conversions were performed:

'_exptl_crystal_density_meas' value 'N/A' was changed to '?' - the
value is perceived as not measured.

Automatic conversion script
Id: cif_fix_values 3008 2015-01-20 13:52:24Z robertas 

The following automatic conversions were performed:

'_refine_ls_weighting_scheme' value 'calc
w=1/[\s^2^(Fo^2^)+(0.0439P)^2^+1.5905P] where P=(Fo^2^+2Fc^2^)/3' was
changed to 'calc'. New tag '_refine_ls_weighting_details' was
created. The value of the new tag was set to
'w=1/[\s^2^(Fo^2^)+(0.0439P)^2^+1.5905P] where P=(Fo^2^+2Fc^2^)/3'.

Automatic conversion script
Id: cif_fix_values 3143 2015-03-26 13:38:13Z robertas 
;
_cod_database_code 4322323

loop_
_symmetry_equiv_pos_as_xyz
'x, y, z'
'-x+1/2, y, -z+1/2'
'-x, -y, -z'
'x-1/2, -y, z-1/2'

loop_
_atom_site_label
_atom_site_type_symbol
_atom_site_fract_x
_atom_site_fract_y
_atom_site_fract_z
_atom_site_U_iso_or_equiv
_atom_site_adp_type
_atom_site_occupancy
_atom_site_calc_flag
_atom_site_refinement_flags
_atom_site_disorder_assembly
_atom_site_disorder_group
Al1 Al 0.7500 0.88296(8) 0.7500 0.0324(3) Uani 1 d S . .
N11 N 0.84754(13) 0.97310(16) 0.72949(12) 0.0373(5) Uani 1 d . . .
C12 C 0.82499(18) 1.0740(2) 0.68563(15) 0.0447(6) Uani 1 d . . .
H12 H 0.7618 1.1066 0.6808 0.054 Uiso 1 calc R . .
C13 C 0.88455(18) 1.1286(2) 0.64987(15) 0.0453(6) Uani 1 d . . .
C13' C 0.8508(2) 1.2332(2) 0.60002(18) 0.0607(8) Uani 1 d . . .
H13A H 0.7833 1.2527 0.6008 0.091 Uiso 1 calc R . .
H13B H 0.8504 1.2209 0.5423 0.091 Uiso 1 calc R . .
H13C H 0.8968 1.2943 0.6245 0.091 Uiso 1 calc R . .
C14 C 0.9846(2) 1.0849(2) 0.65431(19) 0.0592(8) Uani 1 d . . .
H14A H 1.0359 1.1402 0.6831 0.071 Uiso 1 calc R . .
H14B H 0.9886 1.0752 0.5969 0.071 Uiso 1 calc R . .
C15 C 1.00693(17) 0.9762(2) 0.69932(15) 0.0421(6) Uani 1 d . . .
C15' C 1.10434(19) 0.9212(2) 0.70276(19) 0.0610(8) Uani 1 d . . .
H15A H 1.1078 0.8474 0.7286 0.091 Uiso 1 calc R . .
H15B H 1.1600 0.9674 0.7359 0.091 Uiso 1 calc R . .
H15C H 1.1089 0.9131 0.6460 0.091 Uiso 1 calc R . .
C16 C 0.94068(17) 0.9294(2) 0.73259(15) 0.0415(6) Uani 1 d . . .
H16 H 0.9590 0.8603 0.7608 0.050 Uiso 1 calc R . .
N21 N 0.68755(14) 0.79202(15) 0.65987(11) 0.0358(5) Uani 1 d . . .
C22 C 0.60897(18) 0.8316(2) 0.59261(14) 0.0417(6) Uani 1 d . . .
H22 H 0.5794 0.9004 0.6005 0.050 Uiso 1 calc R . .
C23 C 0.5715(2) 0.7818(2) 0.51841(15) 0.0487(7) Uani 1 d . . .
C23' C 0.4866(2) 0.8320(3) 0.45005(17) 0.0723(9) Uani 1 d . . .
H23A H 0.4296 0.7806 0.4358 0.108 Uiso 1 calc R . .
H23B H 0.5082 0.8450 0.4006 0.108 Uiso 1 calc R . .
H23C H 0.4667 0.9030 0.4692 0.108 Uiso 1 calc R . .
C24 C 0.6126(2) 0.6729(2) 0.49988(15) 0.0544(7) Uani 1 d . . .
H24A H 0.6336 0.6809 0.4490 0.065 Uiso 1 calc R . .
H24B H 0.5595 0.6154 0.4887 0.065 Uiso 1 calc R . .
C25 C 0.7001(2) 0.6352(2) 0.57074(15) 0.0450(6) Uani 1 d . . .
C25' C 0.7507(2) 0.5294(2) 0.55738(18) 0.0645(8) Uani 1 d . . .
H25A H 0.7028 0.4675 0.5473 0.097 Uiso 1 calc R . .
H25B H 0.8071 0.5134 0.6071 0.097 Uiso 1 calc R . .
H25C H 0.7752 0.5383 0.5090 0.097 Uiso 1 calc R . .
C26 C 0.73054(18) 0.69323(19) 0.64186(14) 0.0393(6) Uani 1 d . . .
H26 H 0.7866 0.6649 0.6843 0.047 Uiso 1 calc R . .
Li1 Li 0.7500 0.6311(5) 0.2500 0.0439(14) Uani 1 d S . .
N31 N 0.80878(16) 0.72304(18) 0.35419(13) 0.0482(6) Uani 1 d . . .
C32 C 0.8799(2) 0.6809(2) 0.41918(17) 0.0555(7) Uani 1 d . . .
H32A H 0.9133 0.6150 0.4109 0.067 Uiso 1 calc R . .
C33 C 0.9078(2) 0.7285(3) 0.49849(17) 0.0651(9) Uani 1 d . . .
C33' C 0.9884(3) 0.6739(3) 0.5685(2) 0.1016(13) Uani 1 d . . .
H33A H 0.9684 0.6744 0.6195 0.152 Uiso 1 calc R . .
H33B H 1.0512 0.7152 0.5782 0.152 Uiso 1 calc R . .
H33C H 0.9979 0.5966 0.5532 0.152 Uiso 1 calc R . .
C34 C 0.8592(3) 0.8250(3) 0.50893(18) 0.0675(9) Uani 1 d . . .
H34 H 0.8761 0.8596 0.5623 0.081 Uiso 1 calc R . .
C35 C 0.7866(2) 0.8718(2) 0.44316(17) 0.0576(8) Uani 1 d . . .
C35' C 0.7323(3) 0.9778(3) 0.4519(2) 0.0799(10) Uani 1 d . . .
H35A H 0.7076 0.9716 0.5004 0.120 Uiso 1 calc R . .
H35B H 0.6758 0.9894 0.4014 0.120 Uiso 1 calc R . .
H35C H 0.7783 1.0413 0.4597 0.120 Uiso 1 calc R . .
C36 C 0.7640(2) 0.8168(2) 0.36746(17) 0.0506(7) Uani 1 d . . .
H36A H 0.7132 0.8476 0.3217 0.061 Uiso 1 calc R . .
N41 N 0.64522(15) 0.53344(19) 0.27600(13) 0.0493(6) Uani 1 d . . .
C42 C 0.66948(19) 0.4354(2) 0.31589(15) 0.0488(7) Uani 1 d . . .
H42 H 0.7338 0.4054 0.3213 0.059 Uiso 1 calc R . .
C43 C 0.60696(19) 0.3755(2) 0.34956(15) 0.0469(6) Uani 1 d . . .
C43' C 0.6419(2) 0.2681(2) 0.39529(18) 0.0661(8) Uani 1 d . . .
H43A H 0.5911 0.2102 0.3744 0.099 Uiso 1 calc R . .
H43B H 0.6528 0.2792 0.4551 0.099 Uiso 1 calc R . .
H43C H 0.7047 0.2448 0.3862 0.099 Uiso 1 calc R . .
C44 C 0.51378(19) 0.4204(2) 0.34091(15) 0.0473(7) Uani 1 d . . .
H44 H 0.4680 0.3808 0.3620 0.057 Uiso 1 calc R . .
C45 C 0.48605(17) 0.5225(2) 0.30174(15) 0.0451(6) Uani 1 d . . .
C45' C 0.38676(19) 0.5763(3) 0.29423(18) 0.0608(8) Uani 1 d . . .
H45A H 0.3748 0.5754 0.3487 0.091 Uiso 1 calc R . .
H45B H 0.3335 0.5350 0.2537 0.091 Uiso 1 calc R . .
H45C H 0.3874 0.6537 0.2754 0.091 Uiso 1 calc R . .
C46 C 0.55535(18) 0.5751(2) 0.27051(15) 0.0457(6) Uani 1 d . . .
H46 H 0.5376 0.6452 0.2436 0.055 Uiso 1 calc R . .

loop_
_atom_site_aniso_label
_atom_site_aniso_U_11
_atom_site_aniso_U_22
_atom_site_aniso_U_33
_atom_site_aniso_U_23
_atom_site_aniso_U_13
_atom_site_aniso_U_12
Al1 0.0319(5) 0.0345(5) 0.0307(5) 0.000 0.0092(4) 0.000
N11 0.0297(11) 0.0389(11) 0.0430(12) 0.0052(9) 0.0107(9) 0.0019(9)
C12 0.0371(14) 0.0439(15) 0.0515(16) 0.0097(12) 0.0112(12) 0.0056(11)
C13 0.0400(14) 0.0431(15) 0.0484(15) 0.0060(12) 0.0070(12) -0.0082(12)
C13' 0.0560(18) 0.0552(18) 0.0638(19) 0.0161(15) 0.0075(14) -0.0073(14)
C14 0.0488(17) 0.0611(19) 0.0706(19) 0.0121(15) 0.0227(15) -0.0079(14)
C15 0.0339(13) 0.0474(15) 0.0445(14) -0.0009(12) 0.0109(11) -0.0025(11)
C15' 0.0428(16) 0.069(2) 0.078(2) 0.0034(16) 0.0287(15) 0.0018(14)
C16 0.0362(14) 0.0429(14) 0.0452(14) 0.0062(11) 0.0123(11) 0.0029(11)
N21 0.0390(11) 0.0350(11) 0.0335(11) -0.0004(8) 0.0112(9) -0.0010(9)
C22 0.0457(14) 0.0398(14) 0.0369(14) 0.0039(11) 0.0084(11) -0.0029(11)
C23 0.0575(17) 0.0491(16) 0.0356(14) 0.0030(12) 0.0081(12) -0.0125(13)
C23' 0.080(2) 0.076(2) 0.0430(17) 0.0055(15) -0.0078(15) -0.0078(18)
C24 0.0749(19) 0.0538(17) 0.0366(14) -0.0070(13) 0.0201(14) -0.0193(15)
C25 0.0632(17) 0.0412(15) 0.0379(14) -0.0032(11) 0.0262(13) -0.0099(13)
C25' 0.102(2) 0.0468(17) 0.0590(18) -0.0091(14) 0.0454(17) -0.0023(16)
C26 0.0479(15) 0.0391(14) 0.0354(13) 0.0024(11) 0.0196(11) -0.0016(11)
Li1 0.040(3) 0.042(3) 0.054(4) 0.000 0.021(3) 0.000
N31 0.0590(14) 0.0478(13) 0.0424(13) -0.0017(11) 0.0220(11) -0.0097(11)
C32 0.0651(19) 0.0526(17) 0.0503(17) 0.0068(14) 0.0197(15) -0.0122(14)
C33 0.081(2) 0.068(2) 0.0418(17) 0.0084(15) 0.0127(15) -0.0237(18)
C33' 0.123(3) 0.100(3) 0.059(2) 0.013(2) -0.007(2) -0.021(3)
C34 0.106(3) 0.061(2) 0.0413(17) -0.0085(15) 0.0308(17) -0.0308(19)
C35 0.086(2) 0.0502(17) 0.0479(17) -0.0060(14) 0.0371(16) -0.0227(16)
C35' 0.120(3) 0.061(2) 0.080(2) -0.0166(18) 0.063(2) -0.012(2)
C36 0.0603(17) 0.0490(17) 0.0495(16) 0.0012(13) 0.0270(14) -0.0121(14)
N41 0.0384(12) 0.0580(15) 0.0526(14) 0.0060(11) 0.0156(10) -0.0034(11)
C42 0.0386(15) 0.0607(18) 0.0449(15) 0.0011(13) 0.0096(12) -0.0049(13)
C43 0.0437(15) 0.0536(16) 0.0376(14) 0.0000(12) 0.0037(11) -0.0118(13)
C43' 0.0619(19) 0.066(2) 0.0600(19) 0.0110(16) 0.0034(15) -0.0120(16)
C44 0.0437(15) 0.0596(18) 0.0389(14) 0.0010(13) 0.0129(12) -0.0181(13)
C45 0.0340(14) 0.0647(18) 0.0363(14) -0.0090(13) 0.0104(11) -0.0108(12)
C45' 0.0434(16) 0.080(2) 0.0642(19) -0.0080(16) 0.0235(14) -0.0058(15)
C46 0.0384(15) 0.0550(17) 0.0437(15) 0.0002(12) 0.0124(12) -0.0044(12)

loop_
_atom_type_symbol
_atom_type_description
_atom_type_scat_dispersion_real
_atom_type_scat_dispersion_imag
_atom_type_scat_source
C C 0.0033 0.0016 'International Tables Vol C Tables 4.2.6.8 and 6.1.1.4'
H H 0.0000 0.0000 'International Tables Vol C Tables 4.2.6.8 and 6.1.1.4'
Li Li -0.0003 0.0001 'International Tables Vol C Tables 4.2.6.8 and 6.1.1.4'
N N 0.0061 0.0033 'International Tables Vol C Tables 4.2.6.8 and 6.1.1.4'
Al Al 0.0645 0.0514 'International Tables Vol C Tables 4.2.6.8 and 6.1.1.4'

loop_
_geom_angle_atom_site_label_1
_geom_angle_atom_site_label_2
_geom_angle_atom_site_label_3
_geom_angle
_geom_angle_site_symmetry_1
_geom_angle_site_symmetry_3
_geom_angle_publ_flag
N21 Al1 N21 108.13(12) . 2_656 ?
N21 Al1 N11 107.52(8) . 2_656 ?
N21 Al1 N11 112.44(8) 2_656 2_656 ?
N21 Al1 N11 112.44(8) . . ?
N21 Al1 N11 107.52(8) 2_656 . ?
N11 Al1 N11 108.87(13) 2_656 . ?
C16 N11 C12 113.74(19) . . ?
C16 N11 Al1 120.73(16) . . ?
C12 N11 Al1 122.56(15) . . ?
C13 C12 N11 125.8(2) . . ?
C12 C13 C14 121.1(2) . . ?
C12 C13 C13' 121.6(2) . . ?
C14 C13 C13' 117.2(2) . . ?
C13 C14 C15 112.7(2) . . ?
C16 C15 C14 120.6(2) . . ?
C16 C15 C15' 122.6(2) . . ?
C14 C15 C15' 116.8(2) . . ?
C15 C16 N11 126.0(2) . . ?
C22 N21 C26 113.32(19) . . ?
C22 N21 Al1 121.43(16) . . ?
C26 N21 Al1 122.96(16) . . ?
C23 C22 N21 126.3(2) . . ?
C22 C23 C24 121.0(2) . . ?
C22 C23 C23' 122.0(3) . . ?
C24 C23 C23' 117.0(2) . . ?
C23 C24 C25 111.8(2) . . ?
C26 C25 C24 121.1(2) . . ?
C26 C25 C25' 122.4(3) . . ?
C24 C25 C25' 116.5(2) . . ?
C25 C26 N21 126.2(2) . . ?
N31 Li1 N31 113.9(3) 2_655 . ?
N31 Li1 N41 111.68(9) 2_655 . ?
N31 Li1 N41 105.03(8) . . ?
N31 Li1 N41 105.03(8) 2_655 2_655 ?
N31 Li1 N41 111.67(9) . 2_655 ?
N41 Li1 N41 109.6(3) . 2_655 ?
C32 N31 C36 116.9(2) . . ?
C32 N31 Li1 120.7(2) . . ?
C36 N31 Li1 120.9(2) . . ?
N31 C32 C33 123.5(3) . . ?
C34 C33 C32 117.3(3) . . ?
C34 C33 C33' 123.1(3) . . ?
C32 C33 C33' 119.7(3) . . ?
C35 C34 C33 120.9(3) . . ?
C34 C35 C36 116.9(3) . . ?
C34 C35 C35' 122.5(3) . . ?
C36 C35 C35' 120.6(3) . . ?
N31 C36 C35 124.5(3) . . ?
C46 N41 C42 116.9(2) . . ?
C46 N41 Li1 120.1(2) . . ?
C42 N41 Li1 121.4(2) . . ?
N41 C42 C43 124.2(2) . . ?
C44 C43 C42 117.0(2) . . ?
C44 C43 C43' 122.6(2) . . ?
C42 C43 C43' 120.3(3) . . ?
C43 C44 C45 120.9(2) . . ?
C44 C45 C46 116.9(2) . . ?
C44 C45 C45' 122.4(2) . . ?
C46 C45 C45' 120.7(3) . . ?
N41 C46 C45 124.1(3) . . ?

loop_
_geom_bond_atom_site_label_1
_geom_bond_atom_site_label_2
_geom_bond_distance
_geom_bond_site_symmetry_2
_geom_bond_publ_flag
Al1 N21 1.8555(19) . ?
Al1 N21 1.8556(19) 2_656 ?
Al1 N11 1.8559(19) 2_656 ?
Al1 N11 1.8559(19) . ?
N11 C16 1.394(3) . ?
N11 C12 1.401(3) . ?
C12 C13 1.339(3) . ?
C13 C14 1.478(4) . ?
C13 C13' 1.502(3) . ?
C14 C15 1.491(4) . ?
C15 C16 1.344(3) . ?
C15 C15' 1.502(3) . ?
N21 C22 1.400(3) . ?
N21 C26 1.402(3) . ?
C22 C23 1.338(3) . ?
C23 C24 1.497(4) . ?
C23 C23' 1.507(4) . ?
C24 C25 1.497(4) . ?
C25 C26 1.336(3) . ?
C25 C25' 1.502(4) . ?
Li1 N31 2.021(4) 2_655 ?
Li1 N31 2.021(4) . ?
Li1 N41 2.027(4) . ?
Li1 N41 2.027(4) 2_655 ?
N31 C32 1.335(3) . ?
N31 C36 1.338(3) . ?
C32 C33 1.392(4) . ?
C33 C34 1.380(4) . ?
C33 C33' 1.511(4) . ?
C34 C35 1.375(4) . ?
C35 C36 1.382(4) . ?
C35 C35' 1.510(4) . ?
N41 C46 1.333(3) . ?
N41 C42 1.343(3) . ?
C42 C43 1.381(3) . ?
C43 C44 1.380(4) . ?
C43 C43' 1.503(4) . ?
C44 C45 1.388(4) . ?
C45 C46 1.389(3) . ?
C45 C45' 1.505(3) . ?

loop_
_geom_torsion_atom_site_label_1
_geom_torsion_atom_site_label_2
_geom_torsion_atom_site_label_3
_geom_torsion_atom_site_label_4
_geom_torsion
_geom_torsion_site_symmetry_1
_geom_torsion_site_symmetry_2
_geom_torsion_site_symmetry_3
_geom_torsion_site_symmetry_4
_geom_torsion_publ_flag
N21 Al1 N11 C16 -76.93(19) . . . . ?
N21 Al1 N11 C16 41.97(19) 2_656 . . . ?
N11 Al1 N11 C16 164.0(2) 2_656 . . . ?
N21 Al1 N11 C12 82.3(2) . . . . ?
N21 Al1 N11 C12 -158.77(18) 2_656 . . . ?
N11 Al1 N11 C12 -36.71(16) 2_656 . . . ?
C16 N11 C12 C13 -1.1(4) . . . . ?
Al1 N11 C12 C13 -161.7(2) . . . . ?
N11 C12 C13 C14 -0.3(4) . . . . ?
N11 C12 C13 C13' 176.5(2) . . . . ?
C12 C13 C14 C15 1.7(4) . . . . ?
C13' C13 C14 C15 -175.3(2) . . . . ?
C13 C14 C15 C16 -1.7(4) . . . . ?
C13 C14 C15 C15' 176.4(2) . . . . ?
C14 C15 C16 N11 0.3(4) . . . . ?
C15' C15 C16 N11 -177.6(2) . . . . ?
C12 N11 C16 C15 1.1(3) . . . . ?
Al1 N11 C16 C15 162.1(2) . . . . ?
N21 Al1 N21 C22 158.85(19) 2_656 . . . ?
N11 Al1 N21 C22 37.21(19) 2_656 . . . ?
N11 Al1 N21 C22 -82.60(18) . . . . ?
N21 Al1 N21 C26 -39.47(14) 2_656 . . . ?
N11 Al1 N21 C26 -161.11(16) 2_656 . . . ?
N11 Al1 N21 C26 79.08(18) . . . . ?
C26 N21 C22 C23 3.2(3) . . . . ?
Al1 N21 C22 C23 166.5(2) . . . . ?
N21 C22 C23 C24 0.2(4) . . . . ?
N21 C22 C23 C23' -179.9(2) . . . . ?
C22 C23 C24 C25 -3.3(3) . . . . ?
C23' C23 C24 C25 176.8(2) . . . . ?
C23 C24 C25 C26 3.1(3) . . . . ?
C23 C24 C25 C25' -177.1(2) . . . . ?
C24 C25 C26 N21 0.2(4) . . . . ?
C25' C25 C26 N21 -179.6(2) . . . . ?
C22 N21 C26 C25 -3.4(3) . . . . ?
Al1 N21 C26 C25 -166.40(19) . . . . ?
N31 Li1 N31 C32 -155.5(2) 2_655 . . . ?
N41 Li1 N31 C32 82.0(2) . . . . ?
N41 Li1 N31 C32 -36.7(3) 2_655 . . . ?
N31 Li1 N31 C36 39.00(17) 2_655 . . . ?
N41 Li1 N31 C36 -83.5(3) . . . . ?
N41 Li1 N31 C36 157.8(2) 2_655 . . . ?
C36 N31 C32 C33 0.9(4) . . . . ?
Li1 N31 C32 C33 -165.2(2) . . . . ?
N31 C32 C33 C34 -0.8(4) . . . . ?
N31 C32 C33 C33' 179.3(3) . . . . ?
C32 C33 C34 C35 -0.3(4) . . . . ?
C33' C33 C34 C35 179.7(3) . . . . ?
C33 C34 C35 C36 1.1(4) . . . . ?
C33 C34 C35 C35' -179.5(3) . . . . ?
C32 N31 C36 C35 0.1(4) . . . . ?
Li1 N31 C36 C35 166.1(2) . . . . ?
C34 C35 C36 N31 -1.0(4) . . . . ?
C35' C35 C36 N31 179.6(2) . . . . ?
N31 Li1 N41 C46 -44.0(3) 2_655 . . . ?
N31 Li1 N41 C46 80.0(2) . . . . ?
N41 Li1 N41 C46 -160.0(2) 2_655 . . . ?
N31 Li1 N41 C42 150.6(2) 2_655 . . . ?
N31 Li1 N41 C42 -85.4(3) . . . . ?
N41 Li1 N41 C42 34.71(18) 2_655 . . . ?
C46 N41 C42 C43 1.2(4) . . . . ?
Li1 N41 C42 C43 167.0(2) . . . . ?
N41 C42 C43 C44 0.2(4) . . . . ?
N41 C42 C43 C43' -178.2(2) . . . . ?
C42 C43 C44 C45 -1.5(4) . . . . ?
C43' C43 C44 C45 176.8(2) . . . . ?
C43 C44 C45 C46 1.4(4) . . . . ?
C43 C44 C45 C45' -177.4(2) . . . . ?
C42 N41 C46 C45 -1.4(4) . . . . ?
Li1 N41 C46 C45 -167.32(19) . . . . ?
C44 C45 C46 N41 0.1(4) . . . . ?
C45' C45 C46 N41 178.9(2) . . . . ?
